data_7019471
loop_
_publ_author_name
'Levin, Jessica R.'
'Gu, Jun'
'Carroll, Patrick J.'
'Schelter, Eric J.'

_publ_section_title
;
 Lanthanide(iii) 2-naphthoxide complexes stabilized by interligand
 non-covalent interactions.
;
_journal_issue 26
_journal_name_full 'Dalton transactions (Cambridge, England : 2003)'
_journal_page_first 7870
_journal_page_last 7872
_journal_paper_doi 10.1039/c2dt30445g
_journal_volume 41
_journal_year 2012
_chemical_formula_sum 'C105 H105 Ce2 N9 O9'
_chemical_formula_weight 1917.22
_space_group_IT_number 15
_symmetry_cell_setting monoclinic
_symmetry_Int_Tables_number 15
_symmetry_space_group_name_Hall '-C 2yc'
_symmetry_space_group_name_H-M 'C 1 2/c 1'
_atom_sites_solution_hydrogens geom
_atom_sites_solution_primary direct
_audit_creation_method SHELXL-97
_cell_angle_alpha 90.00
_cell_angle_beta 108.529(2)
_cell_angle_gamma 90.00
_cell_formula_units_Z 8
_cell_length_a 36.8108(18)
_cell_length_b 20.6080(10)
_cell_length_c 27.9312(13)
_cell_measurement_reflns_used 9716
_cell_measurement_temperature 143(1)
_cell_measurement_theta_max 27.27
_cell_measurement_theta_min 2.16
_cell_volume 20090.2(17)
_computing_data_collection 'Bruker APEX2'
_computing_data_reduction 'Bruker SAINT'
_computing_structure_refinement 'SHELXL-97 (Sheldrick, 2008)'
_computing_structure_solution 'SHELXS-97 (Sheldrick, 2008)'
_diffrn_ambient_temperature 143(1)
_diffrn_measured_fraction_theta_full 0.997
_diffrn_measured_fraction_theta_max 0.997
_diffrn_measurement_device 'CCD Area Detector'
_diffrn_measurement_device_type 'Bruker APEXII'
_diffrn_measurement_method 'phi and omega scans'
_diffrn_radiation_monochromator graphite
_diffrn_radiation_source 'sealed tube'
_diffrn_radiation_type MoK\a
_diffrn_radiation_wavelength 0.71073
_diffrn_reflns_av_R_equivalents 0.0382
_diffrn_reflns_av_sigmaI/netI 0.0247
_diffrn_reflns_limit_h_max 47
_diffrn_reflns_limit_h_min -47
_diffrn_reflns_limit_k_max 26
_diffrn_reflns_limit_k_min -26
_diffrn_reflns_limit_l_max 36
_diffrn_reflns_limit_l_min -36
_diffrn_reflns_number 378757
_diffrn_reflns_theta_full 27.56
_diffrn_reflns_theta_max 27.56
_diffrn_reflns_theta_min 1.54
_exptl_absorpt_coefficient_mu 0.953
_exptl_absorpt_correction_T_max 0.7456
_exptl_absorpt_correction_T_min 0.6872
_exptl_absorpt_correction_type multi-scan
_exptl_absorpt_process_details '(SADABS; Sheldrick, 2007)'
_exptl_crystal_density_diffrn 1.268
_exptl_crystal_density_method 'not measured'
_exptl_crystal_F_000 7888
_exptl_crystal_size_max 0.25
_exptl_crystal_size_mid 0.18
_exptl_crystal_size_min 0.18
_refine_diff_density_max 2.812
_refine_diff_density_min -1.697
_refine_diff_density_rms 0.100
_refine_ls_extinction_method none
_refine_ls_goodness_of_fit_ref 1.100
_refine_ls_hydrogen_treatment constr
_refine_ls_matrix_type full
_refine_ls_number_parameters 1055
_refine_ls_number_reflns 23161
_refine_ls_number_restraints 1319
_refine_ls_restrained_S_all 1.079
_refine_ls_R_factor_all 0.0986
_refine_ls_R_factor_gt 0.0718
_refine_ls_shift/su_max 0.002
_refine_ls_shift/su_mean 0.000
_refine_ls_structure_factor_coef Fsqd
_refine_ls_weighting_details 'calc w=1/[\s^2^(Fo^2^)+(0.0879P)^2^+89.8997P] where P=(Fo^2^+2Fc^2^)/3'
_refine_ls_weighting_scheme calc
_refine_ls_wR_factor_gt 0.1861
_refine_ls_wR_factor_ref 0.2016
_reflns_number_gt 15868
_reflns_number_total 23161
_reflns_threshold_expression >2sigma(I)
_cod_data_source_file c2dt30445g.txt
_cod_data_source_block UP4211(CMPD3)
_cod_original_sg_symbol_H-M 'C 2/c '
_cod_database_code 7019471

loop_
_symmetry_equiv_pos_as_xyz
'x, y, z'
'-x, y, -z+1/2'
'x+1/2, y+1/2, z'
'-x+1/2, y+1/2, -z+1/2'
'-x, -y, -z'
'x, -y, z-1/2'
'-x+1/2, -y+1/2, -z'
'x+1/2, -y+1/2, z-1/2'

loop_
_atom_site_label
_atom_site_type_symbol
_atom_site_fract_x
_atom_site_fract_y
_atom_site_fract_z
_atom_site_U_iso_or_equiv
_atom_site_adp_type
_atom_site_occupancy
_atom_site_symmetry_multiplicity
_atom_site_calc_flag
_atom_site_refinement_flags
_atom_site_disorder_assembly
_atom_site_disorder_group
Ce1 Ce 0.609265(9) 0.241974(14) 0.551022(11) 0.05191(10) Uani 1 1 d . A .
Ce2 Ce 0.649911(8) 0.242130(14) 0.689493(11) 0.05005(10) Uani 1 1 d . A .
O1 O 0.56086(12) 0.31587(19) 0.52623(15) 0.0705(11) Uani 1 1 d . . .
O2 O 0.63391(14) 0.2600(2) 0.48824(18) 0.0825(13) Uani 1 1 d . . .
O3 O 0.58134(11) 0.14355(18) 0.52366(14) 0.0625(9) Uani 1 1 d . . .
O4 O 0.61674(11) 0.3092(2) 0.72590(15) 0.0680(10) Uani 1 1 d . . .
O5 O 0.71097(10) 0.27200(19) 0.73662(13) 0.0614(9) Uani 1 1 d . . .
O6 O 0.64793(12) 0.1363(2) 0.71583(15) 0.0729(11) Uani 1 1 d . . .
O7 O 0.66262(10) 0.18694(18) 0.61697(14) 0.0597(9) Uani 1 1 d . . .
O8 O 0.64235(11) 0.31891(17) 0.61880(14) 0.0642(10) Uani 1 1 d . . .
O9 O 0.58796(9) 0.21888(17) 0.62556(13) 0.0510(8) Uani 1 1 d . . .
C1 C 0.52928(8) 0.32736(16) 0.48698(12) 0.0644(14) Uani 1 1 d GU . .
C2 C 0.53185(8) 0.33215(18) 0.43852(14) 0.0751(16) Uani 1 1 d GU . .
H2 H 0.5554 0.3270 0.4333 0.100 Uiso 1 1 calc R . .
C3 C 0.49921(10) 0.34464(19) 0.39787(11) 0.092(2) Uani 1 1 d GU . .
H3 H 0.5009 0.3478 0.3654 0.122 Uiso 1 1 calc R . .
C4 C 0.46400(8) 0.35233(13) 0.40567(10) 0.0791(16) Uani 1 1 d GU . .
C5 C 0.43136(11) 0.3648(2) 0.36501(13) 0.123(3) Uani 1 1 d GU . .
H5 H 0.4331 0.3680 0.3326 0.163 Uiso 1 1 calc R . .
C6 C 0.39615(9) 0.3725(2) 0.37282(19) 0.129(3) Uani 1 1 d GU . .
H6 H 0.3743 0.3809 0.3456 0.171 Uiso 1 1 calc R . .
C7 C 0.39358(7) 0.36773(19) 0.4213(2) 0.124(3) Uani 1 1 d GU . .
H7 H 0.3700 0.3729 0.4265 0.165 Uiso 1 1 calc R . .
C8 C 0.42622(8) 0.35524(18) 0.46194(17) 0.095(2) Uani 1 1 d GU . .
H8 H 0.4245 0.3520 0.4944 0.126 Uiso 1 1 calc R . .
C9 C 0.46143(7) 0.34754(11) 0.45413(11) 0.0749(15) Uani 1 1 d GU . .
C10 C 0.49407(9) 0.33505(16) 0.49478(10) 0.0663(14) Uani 1 1 d GU . .
H10 H 0.4923 0.3318 0.5272 0.088 Uiso 1 1 calc R . .
C11 C 0.63729(11) 0.26610(19) 0.44310(11) 0.0703(15) Uani 1 1 d GU . .
C12 C 0.65991(11) 0.31511(18) 0.43334(12) 0.0739(16) Uani 1 1 d GU . .
H12 H 0.6720 0.3447 0.4585 0.098 Uiso 1 1 calc R . .
C13 C 0.66446(11) 0.31996(16) 0.38593(13) 0.0782(17) Uani 1 1 d GU . .
H13 H 0.6796 0.3527 0.3794 0.104 Uiso 1 1 calc R . .
C14 C 0.64638(9) 0.27579(16) 0.34828(11) 0.0777(16) Uani 1 1 d GU . .
C15 C 0.65093(14) 0.2806(3) 0.30088(12) 0.130(3) Uani 1 1 d GU . .
H15 H 0.6661 0.3134 0.2943 0.173 Uiso 1 1 calc R . .
C16 C 0.63285(17) 0.2365(3) 0.26324(13) 0.187(5) Uani 1 1 d GU . .
H16 H 0.6359 0.2397 0.2315 0.248 Uiso 1 1 calc R . .
C17 C 0.61022(17) 0.1875(3) 0.27299(17) 0.219(6) Uani 1 1 d GU . .
H17 H 0.5981 0.1579 0.2478 0.291 Uiso 1 1 calc R . .
C18 C 0.60568(14) 0.1826(2) 0.32040(18) 0.168(5) Uani 1 1 d GU . .
H18 H 0.5905 0.1498 0.3269 0.223 Uiso 1 1 calc R . .
C19 C 0.62376(9) 0.22679(16) 0.35805(13) 0.100(2) Uani 1 1 d GU . .
C20 C 0.61921(11) 0.22195(17) 0.40546(15) 0.0850(18) Uani 1 1 d GU . .
H20 H 0.6041 0.1892 0.4120 0.113 Uiso 1 1 calc R . .
C21 C 0.5678(3) 0.1113(5) 0.4790(3) 0.061(4) Uani 0.50 1 d PGU A 1
C22 C 0.5815(3) 0.0485(5) 0.4786(3) 0.059(3) Uani 0.50 1 d PGU A 1
H22 H 0.5998 0.0319 0.5071 0.078 Uiso 0.50 1 calc PR A 1
C23 C 0.5677(3) 0.0104(4) 0.4355(3) 0.062(3) Uani 0.50 1 d PGU A 1
H23 H 0.5768 -0.0317 0.4352 0.082 Uiso 0.50 1 calc PR A 1
C24 C 0.54028(19) 0.0351(3) 0.3929(2) 0.061(3) Uani 0.50 1 d PGU A 1
C25 C 0.5265(3) -0.0030(3) 0.3498(3) 0.085(3) Uani 0.50 1 d PGU A 1
H25 H 0.5356 -0.0451 0.3496 0.113 Uiso 0.50 1 calc PR A 1
C26 C 0.4991(3) 0.0217(5) 0.3072(3) 0.092(4) Uani 0.50 1 d PGU A 1
H26 H 0.4899 -0.0038 0.2784 0.123 Uiso 0.50 1 calc PR A 1
C27 C 0.4854(2) 0.0845(5) 0.3076(2) 0.099(5) Uani 0.50 1 d PGU A 1
H27 H 0.4671 0.1010 0.2791 0.131 Uiso 0.50 1 calc PR A 1
C28 C 0.4992(2) 0.1226(4) 0.3507(3) 0.073(3) Uani 0.50 1 d PGU A 1
H28 H 0.4901 0.1646 0.3509 0.097 Uiso 0.50 1 calc PR A 1
C29 C 0.52664(19) 0.0979(3) 0.3933(2) 0.057(3) Uani 0.50 1 d PGU A 1
C30 C 0.5404(3) 0.1360(4) 0.4363(3) 0.054(3) Uani 0.50 1 d PGU A 1
H30 H 0.5313 0.1781 0.4366 0.072 Uiso 0.50 1 calc PR A 1
C21' C 0.5632(3) 0.1165(5) 0.4784(3) 0.050(3) Uani 0.50 1 d PGU A 2
C22' C 0.5715(3) 0.0536(5) 0.4671(3) 0.058(3) Uani 0.50 1 d PGU A 2
H22' H 0.5893 0.0289 0.4914 0.078 Uiso 0.50 1 calc PR A 2
C23' C 0.5533(2) 0.0277(4) 0.4196(3) 0.066(3) Uani 0.50 1 d PGU A 2
H23' H 0.5588 -0.0144 0.4121 0.088 Uiso 0.50 1 calc PR A 2
C24' C 0.52672(19) 0.0647(3) 0.3833(2) 0.066(3) Uani 0.50 1 d PGU A 2
C25' C 0.5085(3) 0.0388(4) 0.3358(3) 0.093(4) Uani 0.50 1 d PGU A 2
H25' H 0.5140 -0.0033 0.3283 0.124 Uiso 0.50 1 calc PR A 2
C26' C 0.4819(3) 0.0757(6) 0.2996(2) 0.106(5) Uani 0.50 1 d PGU A 2
H26' H 0.4697 0.0584 0.2678 0.141 Uiso 0.50 1 calc PR A 2
C27' C 0.4736(3) 0.1386(5) 0.3108(3) 0.102(4) Uani 0.50 1 d PGU A 2
H27' H 0.4559 0.1633 0.2866 0.136 Uiso 0.50 1 calc PR A 2
C28' C 0.4919(2) 0.1645(4) 0.3584(3) 0.091(4) Uani 0.50 1 d PGU A 2
H28' H 0.4863 0.2066 0.3659 0.121 Uiso 0.50 1 calc PR A 2
C29' C 0.5184(2) 0.1275(3) 0.3946(2) 0.066(3) Uani 0.50 1 d PGU A 2
C30' C 0.5367(3) 0.1534(4) 0.4421(3) 0.057(3) Uani 0.50 1 d PGU A 2
H30' H 0.5311 0.1955 0.4497 0.076 Uiso 0.50 1 calc PR A 2
C31 C 0.60976(11) 0.3434(2) 0.76422(14) 0.0781(17) Uani 1 1 d GU . .
C32 C 0.60834(12) 0.30738(15) 0.80568(17) 0.093(2) Uani 1 1 d GU . .
H32 H 0.6101 0.2624 0.8053 0.124 Uiso 1 1 calc R . .
C33 C 0.60426(13) 0.33865(17) 0.84777(15) 0.109(2) Uani 1 1 d GU . .
H33 H 0.6033 0.3146 0.8755 0.145 Uiso 1 1 calc R . .
C34 C 0.60160(8) 0.40591(17) 0.84841(13) 0.101(2) Uani 1 1 d GU . .
C35 C 0.59753(12) 0.4372(2) 0.89050(15) 0.124(3) Uani 1 1 d GU . .
H35 H 0.5966 0.4131 0.9182 0.165 Uiso 1 1 calc R . .
C36 C 0.59487(12) 0.5044(3) 0.8911(2) 0.124(3) Uani 1 1 d GU . .
H36 H 0.5921 0.5254 0.9193 0.164 Uiso 1 1 calc R . .
C37 C 0.59629(13) 0.54043(18) 0.8497(2) 0.135(3) Uani 1 1 d GU . .
H37 H 0.5945 0.5854 0.8501 0.180 Uiso 1 1 calc R . .
C38 C 0.60036(13) 0.50916(15) 0.8076(2) 0.138(3) Uani 1 1 d GU . .
H38 H 0.6013 0.5332 0.7798 0.183 Uiso 1 1 calc R . .
C39 C 0.60303(8) 0.44189(15) 0.80695(14) 0.102(2) Uani 1 1 d GU . .
C40 C 0.60710(11) 0.41063(19) 0.76486(13) 0.106(2) Uani 1 1 d GU . .
H40 H 0.6080 0.4347 0.7371 0.141 Uiso 1 1 calc R . .
C41 C 0.73493(8) 0.29480(17) 0.78098(10) 0.0584(12) Uani 1 1 d GU . .
C42 C 0.72283(7) 0.34992(18) 0.80029(12) 0.0765(17) Uani 1 1 d GU . .
H42 H 0.6990 0.3678 0.7837 0.102 Uiso 1 1 calc R . .
C43 C 0.74643(9) 0.37827(15) 0.84437(12) 0.088(2) Uani 1 1 d GU . .
H43 H 0.7383 0.4151 0.8573 0.117 Uiso 1 1 calc R . .
C44 C 0.78213(7) 0.35149(12) 0.86915(9) 0.0706(15) Uani 1 1 d GU . .
C45 C 0.80573(10) 0.37984(16) 0.91323(11) 0.092(2) Uani 1 1 d GU . .
H45 H 0.7976 0.4167 0.9261 0.122 Uiso 1 1 calc R . .
C46 C 0.84143(10) 0.3531(2) 0.93801(11) 0.090(2) Uani 1 1 d GU . .
H46 H 0.8572 0.3720 0.9675 0.119 Uiso 1 1 calc R . .
C47 C 0.85353(8) 0.2979(2) 0.91870(13) 0.091(2) Uani 1 1 d GU . .
H47 H 0.8774 0.2800 0.9353 0.122 Uiso 1 1 calc R . .
C48 C 0.82992(8) 0.26960(16) 0.87462(12) 0.0771(17) Uani 1 1 d GU . .
H48 H 0.8380 0.2327 0.8617 0.103 Uiso 1 1 calc R . .
C49 C 0.79423(6) 0.29637(11) 0.84984(8) 0.0610(13) Uani 1 1 d GU . .
C50 C 0.77063(8) 0.26803(13) 0.80576(10) 0.0652(14) Uani 1 1 d GU . .
H50 H 0.7787 0.2312 0.7928 0.087 Uiso 1 1 calc R . .
C51 C 0.64550(10) 0.10498(16) 0.75782(10) 0.0638(14) Uani 1 1 d GU . .
C52 C 0.61690(9) 0.05868(17) 0.75159(9) 0.0698(15) Uani 1 1 d GU . .
H52 H 0.6003 0.0496 0.7195 0.093 Uiso 1 1 calc R . .
C53 C 0.61317(9) 0.02603(15) 0.79333(11) 0.0727(15) Uani 1 1 d GU . .
H53 H 0.5940 -0.0049 0.7892 0.097 Uiso 1 1 calc R . .
C54 C 0.63804(8) 0.03967(14) 0.84129(9) 0.0754(16) Uani 1 1 d GU . .
C55 C 0.63432(11) 0.0070(2) 0.88302(12) 0.106(2) Uani 1 1 d GU . .
H55 H 0.6152 -0.0240 0.8788 0.140 Uiso 1 1 calc R . .
C56 C 0.65919(13) 0.0206(3) 0.93098(10) 0.133(3) Uani 1 1 d GU . .
H56 H 0.6567 -0.0012 0.9589 0.177 Uiso 1 1 calc R . .
C57 C 0.68778(12) 0.0669(3) 0.93721(9) 0.138(4) Uani 1 1 d GU . .
H57 H 0.7044 0.0761 0.9693 0.183 Uiso 1 1 calc R . .
C58 C 0.69151(10) 0.0996(2) 0.89547(11) 0.110(3) Uani 1 1 d GU . .
H58 H 0.7106 0.1306 0.8996 0.146 Uiso 1 1 calc R . .
C59 C 0.66664(7) 0.08596(15) 0.84752(9) 0.0763(16) Uani 1 1 d GU . .
C60 C 0.67037(9) 0.11861(15) 0.80578(12) 0.0734(15) Uani 1 1 d GU . .
H60 H 0.6895 0.1496 0.8099 0.098 Uiso 1 1 calc R . .
C61 C 0.68744(16) 0.1436(4) 0.6084(2) 0.053(2) Uani 0.65 1 d PGU A 1
C62 C 0.68347(15) 0.1211(3) 0.5601(2) 0.061(2) Uani 0.65 1 d PGU A 1
H62 H 0.6621 0.1325 0.5332 0.081 Uiso 0.65 1 calc PR A 1
C63 C 0.71151(15) 0.0814(3) 0.55197(16) 0.067(2) Uani 0.65 1 d PGU A 1
H63 H 0.7088 0.0664 0.5196 0.089 Uiso 0.65 1 calc PR A 1
C64 C 0.74352(12) 0.06438(19) 0.59215(16) 0.063(2) Uani 0.65 1 d PGU A 1
C65 C 0.77157(16) 0.0247(3) 0.5840(2) 0.081(2) Uani 0.65 1 d PGU A 1
H65 H 0.7689 0.0097 0.5517 0.108 Uiso 0.65 1 calc PR A 1
C66 C 0.80359(15) 0.0077(3) 0.6242(3) 0.091(3) Uani 0.65 1 d PGU A 1
H66 H 0.8223 -0.0188 0.6188 0.121 Uiso 0.65 1 calc PR A 1
C67 C 0.80756(13) 0.0302(3) 0.6725(2) 0.089(3) Uani 0.65 1 d PGU A 1
H67 H 0.8290 0.0188 0.6994 0.118 Uiso 0.65 1 calc PR A 1
C68 C 0.77952(13) 0.0698(3) 0.68064(18) 0.074(2) Uani 0.65 1 d PGU A 1
H68 H 0.7822 0.0849 0.7130 0.099 Uiso 0.65 1 calc PR A 1
C69 C 0.74751(12) 0.0869(2) 0.64046(16) 0.0578(19) Uani 0.65 1 d PGU A 1
C70 C 0.71946(16) 0.1265(3) 0.64857(19) 0.055(2) Uani 0.65 1 d PGU A 1
H70 H 0.7221 0.1416 0.6809 0.073 Uiso 0.65 1 calc PR A 1
C61' C 0.6928(3) 0.1419(7) 0.6227(5) 0.058(5) Uani 0.35 1 d PGU A 2
C62' C 0.7223(4) 0.1336(6) 0.6679(4) 0.062(4) Uani 0.35 1 d PGU A 2
H62' H 0.7207 0.1530 0.6973 0.083 Uiso 0.35 1 calc PR A 2
C63' C 0.7540(3) 0.0963(5) 0.6693(3) 0.063(4) Uani 0.35 1 d PGU A 2
H63' H 0.7737 0.0907 0.6996 0.084 Uiso 0.35 1 calc PR A 2
C64' C 0.7563(2) 0.0673(4) 0.6254(3) 0.066(3) Uani 0.35 1 d PGU A 2
C65' C 0.7881(2) 0.0299(5) 0.6268(4) 0.079(4) Uani 0.35 1 d PGU A 2
H65' H 0.8078 0.0243 0.6571 0.105 Uiso 0.35 1 calc PR A 2
C66' C 0.7904(3) 0.0009(5) 0.5829(5) 0.086(4) Uani 0.35 1 d PGU A 2
H66' H 0.8116 -0.0241 0.5838 0.114 Uiso 0.35 1 calc PR A 2
C67' C 0.7609(3) 0.0092(5) 0.5377(4) 0.083(4) Uani 0.35 1 d PGU A 2
H67' H 0.7624 -0.0102 0.5083 0.110 Uiso 0.35 1 calc PR A 2
C68' C 0.7291(3) 0.0466(5) 0.5363(3) 0.074(4) Uani 0.35 1 d PGU A 2
H68' H 0.7094 0.0521 0.5060 0.098 Uiso 0.35 1 calc PR A 2
C69' C 0.7268(2) 0.0756(4) 0.5802(3) 0.060(3) Uani 0.35 1 d PGU A 2
C70' C 0.6951(3) 0.1129(6) 0.5788(4) 0.063(4) Uani 0.35 1 d PGU A 2
H70' H 0.6754 0.1185 0.5485 0.084 Uiso 0.35 1 calc PR A 2
C71 C 0.65577(9) 0.37959(12) 0.61387(13) 0.0602(13) Uani 1 1 d GU A .
C72 C 0.65322(9) 0.40176(14) 0.56590(11) 0.0691(15) Uani 1 1 d GU . .
H72 H 0.6419 0.3759 0.5378 0.092 Uiso 1 1 calc R A .
C73 C 0.66755(10) 0.46256(15) 0.55992(10) 0.0791(17) Uani 1 1 d GU A .
H73 H 0.6658 0.4774 0.5278 0.105 Uiso 1 1 calc R . .
C74 C 0.68443(7) 0.50119(11) 0.60190(11) 0.0771(16) Uani 1 1 d GU . .
C75 C 0.69876(11) 0.56200(13) 0.59594(16) 0.102(2) Uani 1 1 d GU A .
H75 H 0.6970 0.5768 0.5638 0.136 Uiso 1 1 calc R . .
C76 C 0.71565(12) 0.60064(13) 0.63792(19) 0.112(3) Uani 1 1 d GU . .
H76 H 0.7252 0.6413 0.6339 0.149 Uiso 1 1 calc R A .
C77 C 0.71820(13) 0.57847(17) 0.68588(17) 0.126(3) Uani 1 1 d GU A .
H77 H 0.7295 0.6043 0.7140 0.168 Uiso 1 1 calc R . .
C78 C 0.70387(12) 0.51766(18) 0.69186(12) 0.106(2) Uani 1 1 d GU . .
H78 H 0.7056 0.5028 0.7239 0.141 Uiso 1 1 calc R A .
C79 C 0.68698(8) 0.47903(12) 0.64987(10) 0.0762(16) Uani 1 1 d GU A .
C80 C 0.67266(10) 0.41823(14) 0.65585(11) 0.0768(17) Uani 1 1 d GU . .
H80 H 0.6744 0.4034 0.6879 0.102 Uiso 1 1 calc R A .
C81 C 0.55353(5) 0.20124(16) 0.63076(11) 0.0527(11) Uani 1 1 d GU A .
C82 C 0.55243(6) 0.18230(19) 0.67805(10) 0.0768(19) Uani 1 1 d GU . .
H82 H 0.5751 0.1787 0.7049 0.102 Uiso 1 1 calc R A .
C83 C 0.51751(7) 0.1688(2) 0.68519(9) 0.105(3) Uani 1 1 d GU A .
H83 H 0.5168 0.1561 0.7168 0.140 Uiso 1 1 calc R . .
C84 C 0.48370(6) 0.17427(15) 0.64505(9) 0.0761(18) Uani 1 1 d GU . .
C85 C 0.44878(7) 0.1608(2) 0.65220(12) 0.108(3) Uani 1 1 d GU A .
H85 H 0.4480 0.1481 0.6838 0.144 Uiso 1 1 calc R . .
C86 C 0.41497(6) 0.1662(2) 0.61206(14) 0.095(2) Uani 1 1 d GU . .
H86 H 0.3916 0.1572 0.6168 0.126 Uiso 1 1 calc R A .
C87 C 0.41606(6) 0.18518(19) 0.56477(13) 0.0786(17) Uani 1 1 d GU A .
H87 H 0.3934 0.1888 0.5379 0.104 Uiso 1 1 calc R . .
C88 C 0.45098(6) 0.19866(17) 0.55763(9) 0.0685(15) Uani 1 1 d GU . .
H88 H 0.4517 0.2113 0.5260 0.091 Uiso 1 1 calc R A .
C89 C 0.48480(5) 0.19321(10) 0.59777(8) 0.0573(12) Uani 1 1 d GU A .
C90 C 0.51972(6) 0.20669(15) 0.59063(9) 0.0541(12) Uani 1 1 d GU . .
H90 H 0.5205 0.2194 0.5590 0.072 Uiso 1 1 calc R A .
N1 N 0.74671(15) 0.2825(3) 0.66094(19) 0.0750(15) Uani 1 1 d . . .
H1a H 0.7487 0.2877 0.6922 0.100 Uiso 1 1 calc R . .
H1b H 0.7364 0.2479 0.6453 0.100 Uiso 1 1 calc R . .
N2 N 0.77524(14) 0.3816(2) 0.66107(19) 0.0689(13) Uani 1 1 d . . .
N3 N 0.75711(12) 0.3185(2) 0.58889(17) 0.0596(11) Uani 1 1 d . . .
C91 C 0.75948(14) 0.3284(3) 0.6366(2) 0.0564(13) Uani 1 1 d . . .
C92 C 0.7862(3) 0.3875(5) 0.7150(3) 0.117(3) Uani 1 1 d . . .
H92a H 0.8070 0.4178 0.7264 0.176 Uiso 1 1 calc R . .
H92b H 0.7942 0.3459 0.7302 0.176 Uiso 1 1 calc R . .
H92c H 0.7648 0.4027 0.7244 0.176 Uiso 1 1 calc R . .
C93 C 0.7738(2) 0.4433(3) 0.6331(3) 0.090(2) Uani 1 1 d . . .
H93a H 0.7631 0.4768 0.6484 0.134 Uiso 1 1 calc R . .
H93b H 0.7581 0.4376 0.5986 0.134 Uiso 1 1 calc R . .
H93c H 0.7992 0.4554 0.6342 0.134 Uiso 1 1 calc R . .
C94 C 0.7314(2) 0.2689(3) 0.5591(3) 0.0802(19) Uani 1 1 d . . .
H94a H 0.7232 0.2812 0.5242 0.120 Uiso 1 1 calc R . .
H94b H 0.7095 0.2648 0.5705 0.120 Uiso 1 1 calc R . .
H94c H 0.7447 0.2281 0.5631 0.120 Uiso 1 1 calc R . .
C95 C 0.78532(19) 0.3424(3) 0.5664(3) 0.0779(18) Uani 1 1 d . . .
H95a H 0.7954 0.3067 0.5525 0.117 Uiso 1 1 calc R . .
H95b H 0.8058 0.3636 0.5918 0.117 Uiso 1 1 calc R . .
H95c H 0.7733 0.3728 0.5400 0.117 Uiso 1 1 calc R . .
N4 N 0.56145(13) 0.3629(2) 0.62991(18) 0.0637(12) Uani 1 1 d . . .
H4a H 0.5651 0.3323 0.6518 0.085 Uiso 1 1 calc R . .
H4b H 0.5738 0.3630 0.6085 0.085 Uiso 1 1 calc R . .
N5 N 0.51743(13) 0.4107(2) 0.66201(17) 0.0636(12) Uani 1 1 d . . .
N6 N 0.53150(12) 0.4569(2) 0.59396(17) 0.0570(11) Uani 1 1 d . . .
C96 C 0.53685(14) 0.4100(2) 0.62913(19) 0.0533(12) Uani 1 1 d . . .
C97 C 0.51163(18) 0.3513(4) 0.6878(2) 0.0802(19) Uani 1 1 d . . .
H97a H 0.4879 0.3543 0.6951 0.120 Uiso 1 1 calc R . .
H97b H 0.5324 0.3463 0.7188 0.120 Uiso 1 1 calc R . .
H97c H 0.5108 0.3145 0.6664 0.120 Uiso 1 1 calc R . .
C98 C 0.5088(2) 0.4711(4) 0.6830(2) 0.0824(19) Uani 1 1 d . . .
H98a H 0.5205 0.4707 0.7190 0.124 Uiso 1 1 calc R . .
H98b H 0.4816 0.4757 0.6749 0.124 Uiso 1 1 calc R . .
H98c H 0.5187 0.5069 0.6690 0.124 Uiso 1 1 calc R . .
C99 C 0.56033(16) 0.4692(3) 0.5694(2) 0.0624(14) Uani 1 1 d . . .
H99a H 0.5578 0.5130 0.5570 0.094 Uiso 1 1 calc R . .
H99b H 0.5567 0.4396 0.5417 0.094 Uiso 1 1 calc R . .
H99c H 0.5854 0.4632 0.5933 0.094 Uiso 1 1 calc R . .
C100 C 0.49385(16) 0.4841(3) 0.5693(2) 0.0674(15) Uani 1 1 d . . .
H100a H 0.4953 0.5306 0.5710 0.101 Uiso 1 1 calc R . .
H100b H 0.4763 0.4690 0.5859 0.101 Uiso 1 1 calc R . .
H100c H 0.4851 0.4707 0.5346 0.101 Uiso 1 1 calc R . .
N7 N 0.60606(13) 0.0704(2) 0.61805(16) 0.0578(11) Uani 1 1 d . . .
H7a H 0.6276 0.0851 0.6375 0.077 Uiso 1 1 calc R . .
H7b H 0.5893 0.0966 0.5994 0.077 Uiso 1 1 calc R . .
N8 N 0.62497(13) -0.0326(2) 0.64600(18) 0.0616(11) Uani 1 1 d . . .
N9 N 0.56523(12) -0.0147(2) 0.58563(17) 0.0577(11) Uani 1 1 d . . .
C101 C 0.59881(14) 0.0080(3) 0.6169(2) 0.0529(12) Uani 1 1 d . . .
C102 C 0.53215(15) 0.0287(3) 0.5671(2) 0.0653(15) Uani 1 1 d . . .
H102a H 0.5089 0.0039 0.5599 0.098 Uiso 1 1 calc R . .
H102b H 0.5330 0.0499 0.5368 0.098 Uiso 1 1 calc R . .
H102c H 0.5329 0.0606 0.5924 0.098 Uiso 1 1 calc R . .
C103 C 0.56178(17) -0.0777(3) 0.5603(2) 0.0711(16) Uani 1 1 d . . .
H103a H 0.5437 -0.1043 0.5698 0.107 Uiso 1 1 calc R . .
H103b H 0.5863 -0.0988 0.5702 0.107 Uiso 1 1 calc R . .
H103c H 0.5530 -0.0714 0.5244 0.107 Uiso 1 1 calc R . .
C104 C 0.66496(17) -0.0135(3) 0.6674(2) 0.0726(16) Uani 1 1 d . . .
H104a H 0.6809 -0.0514 0.6725 0.109 Uiso 1 1 calc R . .
H104b H 0.6687 0.0078 0.6992 0.109 Uiso 1 1 calc R . .
H104c H 0.6716 0.0156 0.6447 0.109 Uiso 1 1 calc R . .
C105 C 0.6140(2) -0.0900(3) 0.6690(3) 0.0823(19) Uani 1 1 d . . .
H105a H 0.6250 -0.1280 0.6592 0.123 Uiso 1 1 calc R . .
H105b H 0.5866 -0.0940 0.6577 0.123 Uiso 1 1 calc R . .
H105c H 0.6232 -0.0858 0.7051 0.123 Uiso 1 1 calc R . .

loop_
_atom_site_aniso_label
_atom_site_aniso_U_11
_atom_site_aniso_U_22
_atom_site_aniso_U_33
_atom_site_aniso_U_23
_atom_site_aniso_U_13
_atom_site_aniso_U_12
Ce1 0.05215(18) 0.04817(17) 0.05218(18) 0.01029(12) 0.01201(13) -0.00686(12)
Ce2 0.04254(16) 0.04557(16) 0.05340(18) 0.00951(12) 0.00302(12) -0.00186(11)
O1 0.077(3) 0.061(2) 0.067(2) 0.0117(19) 0.012(2) 0.005(2)
O2 0.079(3) 0.092(3) 0.079(3) 0.023(2) 0.028(2) -0.002(2)
O3 0.061(2) 0.061(2) 0.062(2) 0.0018(18) 0.0150(18) -0.0071(18)
O4 0.067(2) 0.067(2) 0.064(2) 0.0061(19) 0.0123(19) 0.0064(19)
O5 0.054(2) 0.072(2) 0.049(2) -0.0032(17) 0.0031(17) -0.0010(18)
O6 0.068(3) 0.068(3) 0.072(3) 0.027(2) 0.006(2) 0.000(2)
O7 0.050(2) 0.057(2) 0.070(2) 0.0068(18) 0.0158(17) 0.0032(16)
O8 0.067(2) 0.049(2) 0.064(2) 0.0104(17) 0.0029(18) -0.0167(17)
O9 0.0403(17) 0.0520(19) 0.055(2) 0.0086(16) 0.0067(15) -0.0033(14)
C1 0.071(3) 0.044(3) 0.071(3) 0.002(3) 0.011(3) 0.001(2)
C2 0.091(4) 0.061(3) 0.072(4) 0.005(3) 0.024(3) 0.018(3)
C3 0.113(5) 0.081(5) 0.071(4) -0.005(3) 0.017(3) 0.011(4)
C4 0.081(4) 0.053(3) 0.080(4) -0.005(3) -0.007(3) 0.000(3)
C5 0.111(5) 0.095(6) 0.119(6) 0.001(5) -0.024(4) -0.011(5)
C6 0.079(4) 0.087(5) 0.165(7) 0.000(6) -0.040(5) -0.011(4)
C7 0.067(4) 0.078(5) 0.194(8) 0.002(6) -0.005(5) -0.012(4)
C8 0.065(4) 0.055(4) 0.153(6) 0.000(4) 0.018(4) -0.011(3)
C9 0.065(3) 0.047(3) 0.101(4) 0.005(3) 0.009(3) -0.007(3)
C10 0.068(3) 0.047(3) 0.075(4) 0.000(3) 0.011(3) -0.007(3)
C11 0.066(4) 0.077(4) 0.076(4) 0.021(3) 0.034(3) 0.010(3)
C12 0.082(4) 0.070(4) 0.074(4) 0.013(3) 0.031(3) -0.003(3)
C13 0.087(4) 0.071(4) 0.086(4) 0.013(3) 0.040(4) -0.006(3)
C14 0.072(4) 0.083(4) 0.090(4) -0.012(3) 0.042(3) -0.002(3)
C15 0.115(7) 0.186(9) 0.112(6) -0.034(6) 0.068(6) -0.012(6)
C16 0.183(12) 0.277(14) 0.135(8) -0.103(8) 0.098(8) -0.065(9)
C17 0.226(13) 0.290(15) 0.198(9) -0.153(11) 0.148(10) -0.109(10)
C18 0.168(9) 0.182(10) 0.200(9) -0.118(8) 0.123(8) -0.091(7)
C19 0.085(5) 0.108(5) 0.128(5) -0.038(4) 0.062(5) -0.020(4)
C20 0.076(4) 0.081(4) 0.117(5) -0.004(4) 0.057(4) -0.004(3)
C21 0.052(8) 0.055(8) 0.074(8) 0.002(7) 0.020(6) -0.012(7)
C22 0.054(7) 0.060(6) 0.071(6) 0.011(5) 0.032(5) 0.002(5)
C23 0.070(8) 0.049(6) 0.083(7) 0.001(5) 0.048(5) 0.001(5)
C24 0.069(8) 0.058(6) 0.067(6) -0.004(5) 0.041(5) -0.018(5)
C25 0.110(10) 0.081(8) 0.080(7) -0.011(6) 0.052(6) -0.020(7)
C26 0.097(10) 0.107(8) 0.075(7) -0.019(7) 0.031(6) -0.041(7)
C27 0.102(11) 0.132(10) 0.066(7) -0.003(8) 0.031(7) -0.011(9)
C28 0.058(6) 0.084(7) 0.079(6) 0.004(5) 0.023(5) -0.015(6)
C29 0.053(6) 0.049(6) 0.070(6) 0.005(5) 0.024(4) -0.019(5)
C30 0.059(7) 0.033(5) 0.075(6) 0.010(4) 0.029(5) -0.010(4)
C21' 0.056(7) 0.053(7) 0.050(6) -0.005(6) 0.032(5) -0.012(6)
C22' 0.049(7) 0.054(6) 0.075(7) 0.007(5) 0.022(5) -0.014(5)
C23' 0.055(8) 0.063(7) 0.093(8) -0.022(6) 0.041(6) -0.008(5)
C24' 0.069(7) 0.076(8) 0.059(5) -0.011(5) 0.028(5) -0.033(6)
C25' 0.089(9) 0.122(9) 0.077(7) -0.030(7) 0.036(6) -0.030(7)
C26' 0.086(10) 0.156(11) 0.074(8) -0.015(8) 0.022(7) -0.039(9)
C27' 0.089(9) 0.126(9) 0.077(7) 0.021(7) 0.005(6) -0.049(7)
C28' 0.097(9) 0.087(8) 0.069(7) 0.032(6) -0.004(6) -0.031(7)
C29' 0.076(8) 0.061(6) 0.052(5) 0.011(5) 0.008(5) -0.028(5)
C30' 0.054(7) 0.055(7) 0.061(6) -0.007(5) 0.015(5) -0.012(5)
C31 0.050(3) 0.078(4) 0.088(4) -0.007(3) -0.004(3) 0.002(3)
C32 0.090(5) 0.122(6) 0.063(4) -0.001(3) 0.017(4) 0.008(4)
C33 0.100(6) 0.115(5) 0.109(5) -0.008(4) 0.027(5) 0.015(5)
C34 0.046(3) 0.088(4) 0.152(6) -0.030(4) 0.008(4) 0.001(3)
C35 0.068(5) 0.131(6) 0.167(7) -0.027(5) 0.031(5) -0.001(5)
C36 0.060(4) 0.124(6) 0.189(8) -0.069(6) 0.042(5) -0.015(5)
C37 0.090(6) 0.112(6) 0.205(10) -0.063(5) 0.050(7) -0.035(5)
C38 0.109(7) 0.101(5) 0.189(8) -0.039(5) 0.026(7) -0.017(5)
C39 0.054(4) 0.096(4) 0.135(6) -0.030(4) 0.002(4) 0.000(4)
C40 0.068(4) 0.084(4) 0.137(6) -0.016(4) -0.008(4) -0.001(4)
C41 0.054(3) 0.065(3) 0.052(3) 0.003(2) 0.010(2) -0.008(2)
C42 0.072(4) 0.086(4) 0.068(4) 0.001(3) 0.017(3) 0.012(3)
C43 0.095(5) 0.086(5) 0.081(4) -0.002(3) 0.023(3) 0.028(4)
C44 0.075(4) 0.069(4) 0.063(3) 0.005(3) 0.015(3) 0.003(3)
C45 0.113(5) 0.088(5) 0.071(4) -0.008(3) 0.025(4) -0.002(4)
C46 0.094(5) 0.103(5) 0.056(4) -0.005(3) 0.000(3) -0.025(4)
C47 0.082(5) 0.098(5) 0.079(4) 0.009(4) 0.004(3) -0.009(4)
C48 0.074(4) 0.077(4) 0.074(4) 0.009(3) 0.013(3) 0.005(3)
C49 0.069(3) 0.061(3) 0.049(3) 0.010(2) 0.012(2) -0.003(2)
C50 0.065(3) 0.066(3) 0.060(3) 0.010(3) 0.014(3) 0.000(3)
C51 0.066(3) 0.057(3) 0.061(3) 0.006(3) 0.009(3) 0.013(2)
C52 0.095(4) 0.051(3) 0.062(3) 0.009(3) 0.023(3) -0.001(3)
C53 0.090(4) 0.069(4) 0.069(3) 0.006(3) 0.038(3) 0.012(3)
C54 0.069(4) 0.094(4) 0.071(3) 0.015(3) 0.035(3) 0.037(3)
C55 0.088(5) 0.166(7) 0.075(4) 0.032(4) 0.044(3) 0.061(4)
C56 0.091(5) 0.246(11) 0.073(4) 0.043(6) 0.042(4) 0.067(5)
C57 0.093(6) 0.260(12) 0.063(4) -0.003(5) 0.027(4) 0.050(6)
C58 0.076(4) 0.180(8) 0.073(4) -0.016(4) 0.022(3) 0.032(4)
C59 0.066(4) 0.102(5) 0.057(3) -0.006(3) 0.014(3) 0.036(3)
C60 0.063(3) 0.069(4) 0.080(4) -0.002(3) 0.011(3) 0.020(3)
C61 0.050(5) 0.047(5) 0.063(5) 0.020(4) 0.021(4) -0.009(4)
C62 0.064(5) 0.051(5) 0.070(5) 0.000(4) 0.025(5) -0.014(4)
C63 0.080(6) 0.058(5) 0.074(5) -0.003(5) 0.037(4) -0.016(4)
C64 0.072(5) 0.046(5) 0.083(5) 0.001(4) 0.040(4) -0.011(4)
C65 0.092(6) 0.056(5) 0.118(7) -0.003(5) 0.064(5) -0.007(4)
C66 0.075(6) 0.066(7) 0.144(8) -0.002(6) 0.054(6) -0.001(5)
C67 0.051(5) 0.078(6) 0.134(7) 0.010(6) 0.025(5) 0.008(4)
C68 0.050(5) 0.081(6) 0.092(6) 0.015(5) 0.022(4) 0.003(4)
C69 0.043(4) 0.058(5) 0.078(5) 0.008(4) 0.027(4) -0.010(3)
C70 0.043(4) 0.049(5) 0.078(6) 0.004(4) 0.025(4) -0.007(3)
C61' 0.041(8) 0.042(9) 0.086(10) -0.014(8) 0.012(7) -0.013(6)
C62' 0.048(8) 0.037(8) 0.093(10) -0.003(8) 0.011(7) 0.002(6)
C63' 0.034(7) 0.058(8) 0.085(8) 0.002(8) 0.002(7) 0.001(6)
C64' 0.055(7) 0.060(9) 0.088(8) 0.015(8) 0.031(6) -0.002(6)
C65' 0.070(9) 0.045(9) 0.121(10) 0.010(8) 0.029(8) 0.007(7)
C66' 0.074(9) 0.067(10) 0.138(11) 0.011(10) 0.062(8) -0.007(8)
C67' 0.105(11) 0.058(9) 0.111(9) -0.002(9) 0.071(8) -0.006(8)
C68' 0.093(9) 0.053(8) 0.088(8) 0.009(7) 0.046(7) -0.008(7)
C69' 0.067(8) 0.045(8) 0.075(7) 0.018(7) 0.035(6) -0.002(6)
C70' 0.055(8) 0.055(9) 0.082(9) 0.008(8) 0.023(7) -0.004(6)
C71 0.039(3) 0.050(3) 0.079(3) 0.012(2) 0.001(2) -0.002(2)
C72 0.058(3) 0.057(3) 0.092(4) 0.021(3) 0.024(3) -0.004(2)
C73 0.063(4) 0.068(4) 0.103(4) 0.022(3) 0.022(3) -0.005(3)
C74 0.059(3) 0.063(3) 0.103(4) 0.028(3) 0.017(3) 0.006(3)
C75 0.074(4) 0.069(4) 0.162(6) 0.008(4) 0.035(5) -0.004(3)
C76 0.123(7) 0.063(4) 0.162(7) -0.005(4) 0.062(6) -0.010(4)
C77 0.153(8) 0.084(5) 0.154(7) -0.023(5) 0.066(7) -0.040(5)
C78 0.142(7) 0.074(4) 0.105(5) -0.014(4) 0.043(5) -0.015(4)
C79 0.058(3) 0.071(4) 0.093(4) -0.013(3) 0.015(3) -0.010(3)
C80 0.073(4) 0.066(4) 0.079(4) 0.011(3) 0.005(3) -0.004(3)
C81 0.042(2) 0.049(3) 0.063(3) 0.011(2) 0.011(2) -0.003(2)
C82 0.049(3) 0.110(5) 0.059(3) 0.030(3) 0.001(3) -0.016(3)
C83 0.069(4) 0.160(7) 0.074(4) 0.061(5) 0.006(3) -0.031(4)
C84 0.052(3) 0.095(5) 0.076(4) 0.026(3) 0.014(3) -0.018(3)
C85 0.061(4) 0.150(7) 0.106(5) 0.044(5) 0.016(3) -0.035(4)
C86 0.051(3) 0.110(6) 0.116(5) 0.014(5) 0.016(3) -0.030(4)
C87 0.052(3) 0.087(4) 0.089(4) -0.009(4) 0.013(3) -0.018(3)
C88 0.050(3) 0.076(4) 0.068(3) -0.008(3) 0.004(2) -0.010(3)
C89 0.051(3) 0.052(3) 0.061(3) 0.002(2) 0.007(2) -0.002(2)
C90 0.048(3) 0.046(3) 0.062(3) 0.005(2) 0.009(2) -0.005(2)
N1 0.091(4) 0.076(3) 0.060(3) -0.001(3) 0.029(3) -0.032(3)
N2 0.062(3) 0.070(3) 0.073(3) -0.007(2) 0.020(2) -0.027(2)
N3 0.050(2) 0.069(3) 0.065(3) 0.002(2) 0.026(2) -0.010(2)
C91 0.044(3) 0.059(3) 0.068(3) 0.001(3) 0.020(2) -0.010(2)
C92 0.138(8) 0.123(7) 0.087(5) -0.035(5) 0.031(5) -0.064(6)
C93 0.087(5) 0.059(4) 0.138(7) -0.004(4) 0.058(5) -0.013(3)
C94 0.084(5) 0.089(5) 0.070(4) -0.018(3) 0.027(3) -0.019(4)
C95 0.077(4) 0.081(4) 0.092(5) 0.008(3) 0.049(4) -0.006(3)
N4 0.057(3) 0.063(3) 0.069(3) 0.026(2) 0.018(2) 0.007(2)
N5 0.058(3) 0.072(3) 0.059(3) 0.011(2) 0.015(2) 0.007(2)
N6 0.052(2) 0.047(2) 0.066(3) 0.012(2) 0.011(2) 0.0070(19)
C96 0.046(3) 0.051(3) 0.053(3) 0.006(2) 0.002(2) 0.003(2)
C97 0.062(4) 0.109(5) 0.068(4) 0.024(4) 0.019(3) 0.000(3)
C98 0.073(4) 0.102(5) 0.072(4) -0.006(4) 0.023(3) 0.015(4)
C99 0.062(3) 0.049(3) 0.076(4) 0.010(3) 0.022(3) -0.002(2)
C100 0.053(3) 0.063(3) 0.077(4) 0.018(3) 0.007(3) 0.010(3)
N7 0.052(2) 0.050(2) 0.062(3) 0.011(2) 0.004(2) -0.0069(19)
N8 0.056(3) 0.052(3) 0.070(3) 0.012(2) 0.011(2) -0.005(2)
N9 0.052(2) 0.052(2) 0.067(3) 0.008(2) 0.016(2) -0.0070(19)
C101 0.048(3) 0.054(3) 0.057(3) 0.012(2) 0.018(2) -0.001(2)
C102 0.044(3) 0.080(4) 0.071(4) 0.015(3) 0.017(3) -0.002(3)
C103 0.059(3) 0.061(3) 0.089(4) -0.006(3) 0.017(3) -0.012(3)
C104 0.058(3) 0.064(4) 0.086(4) 0.015(3) 0.010(3) 0.002(3)
C105 0.094(5) 0.053(3) 0.092(5) 0.026(3) 0.019(4) -0.003(3)

loop_
_atom_type_symbol
_atom_type_description
_atom_type_scat_dispersion_real
_atom_type_scat_dispersion_imag
_atom_type_scat_source
C C 0.0033 0.0016 'International Tables Vol C Tables 4.2.6.8 and 6.1.1.4'
H H 0.0000 0.0000 'International Tables Vol C Tables 4.2.6.8 and 6.1.1.4'
N N 0.0061 0.0033 'International Tables Vol C Tables 4.2.6.8 and 6.1.1.4'
O O 0.0106 0.0060 'International Tables Vol C Tables 4.2.6.8 and 6.1.1.4'
Ce Ce -0.2486 2.6331 'International Tables Vol C Tables 4.2.6.8 and 6.1.1.4'

loop_
_geom_angle_atom_site_label_1
_geom_angle_atom_site_label_2
_geom_angle_atom_site_label_3
_geom_angle
O2 Ce1 O1 97.06(16)
O2 Ce1 O3 97.81(16)
O1 Ce1 O3 105.40(14)
O2 Ce1 O8 105.58(16)
O1 Ce1 O8 87.21(14)
O3 Ce1 O8 151.89(12)
O2 Ce1 O9 174.72(14)
O1 Ce1 O9 87.60(13)
O3 Ce1 O9 83.27(12)
O8 Ce1 O9 72.07(12)
O2 Ce1 O7 103.47(15)
O1 Ce1 O7 152.08(14)
O3 Ce1 O7 90.48(13)
O8 Ce1 O7 69.27(12)
O9 Ce1 O7 71.32(11)
O2 Ce1 Ce2 133.68(13)
O1 Ce1 Ce2 109.67(10)
O3 Ce1 Ce2 109.93(9)
O8 Ce1 Ce2 42.05(8)
O9 Ce1 Ce2 41.63(7)
O7 Ce1 Ce2 42.51(9)
O4 Ce2 O5 98.44(14)
O4 Ce2 O6 110.72(15)
O5 Ce2 O6 101.22(14)
O4 Ce2 O9 86.42(13)
O5 Ce2 O9 169.05(13)
O6 Ce2 O9 86.06(13)
O4 Ce2 O8 91.58(14)
O5 Ce2 O8 97.31(13)
O6 Ce2 O8 148.25(14)
O9 Ce2 O8 72.65(11)
O4 Ce2 O7 154.40(13)
O5 Ce2 O7 100.69(13)
O6 Ce2 O7 82.03(14)
O9 Ce2 O7 72.00(12)
O8 Ce2 O7 69.28(13)
O4 Ce2 Ce1 111.85(9)
O5 Ce2 Ce1 126.84(10)
O6 Ce2 Ce1 106.90(11)
O9 Ce2 Ce1 42.40(8)
O8 Ce2 Ce1 41.99(8)
O7 Ce2 Ce1 42.59(8)
C1 O1 Ce1 139.2(3)
C11 O2 Ce1 162.0(4)
C21' O3 C21 8.3(9)
C21' O3 Ce1 135.6(6)
C21 O3 Ce1 137.1(6)
C31 O4 Ce2 156.4(3)
C41 O5 Ce2 148.2(3)
C51 O6 Ce2 137.5(3)
C61 O7 C61' 15.9(6)
C61 O7 Ce2 139.2(3)
C61' O7 Ce2 123.3(5)
C61 O7 Ce1 125.9(3)
C61' O7 Ce1 141.8(5)
Ce2 O7 Ce1 94.90(12)
C71 O8 Ce1 127.9(3)
C71 O8 Ce2 135.4(3)
Ce1 O8 Ce2 95.97(12)
C81 O9 Ce2 130.6(2)
C81 O9 Ce1 133.4(2)
Ce2 O9 Ce1 95.97(11)
O1 C1 C2 119.9(3)
O1 C1 C10 120.1(3)
C2 C1 C10 120.0
C1 C2 C3 120.0
C4 C3 C2 120.0
C3 C4 C5 120.0
C3 C4 C9 120.0
C5 C4 C9 120.0
C4 C5 C6 120.0
C7 C6 C5 120.0
C6 C7 C8 120.0
C9 C8 C7 120.0
C8 C9 C4 120.0
C8 C9 C10 120.0
C4 C9 C10 120.0
C9 C10 C1 120.0
O2 C11 C20 119.7(3)
O2 C11 C12 120.2(3)
C20 C11 C12 120.0
C13 C12 C11 120.0
C12 C13 C14 120.0
C19 C14 C15 120.0
C19 C14 C13 120.0
C15 C14 C13 120.0
C14 C15 C16 120.0
C17 C16 C15 120.0
C16 C17 C18 120.0
C17 C18 C19 120.0
C14 C19 C18 120.0
C14 C19 C20 120.0
C18 C19 C20 120.0
C11 C20 C19 120.0
O3 C21 C22 115.8(6)
O3 C21 C30 124.1(6)
C22 C21 C30 120.0
C21 C22 C23 120.0
C22 C23 C24 120.0
C25 C24 C29 120.0
C25 C24 C23 120.0
C29 C24 C23 120.0
C24 C25 C26 120.0
C27 C26 C25 120.0
C26 C27 C28 120.0
C29 C28 C27 120.0
C28 C29 C24 120.0
C28 C29 C30 120.0
C24 C29 C30 120.0
C21 C30 C29 120.0
O3 C21' C22' 121.3(6)
O3 C21' C30' 118.7(6)
C22' C21' C30' 120.0
C21' C22' C23' 120.0
C24' C23' C22' 120.0
C29' C24' C25' 120.0
C29' C24' C23' 120.0
C25' C24' C23' 120.0
C24' C25' C26' 120.0
C27' C26' C25' 120.0
C26' C27' C28' 120.0
C29' C28' C27' 120.0
C24' C29' C30' 120.0
C24' C29' C28' 120.0
C30' C29' C28' 120.0
C29' C30' C21' 120.0
O4 C31 C40 123.6(3)
O4 C31 C32 116.2(3)
C40 C31 C32 120.0
C33 C32 C31 120.0
C32 C33 C34 120.0
C35 C34 C33 120.0
C35 C34 C39 120.0
C33 C34 C39 120.0
C36 C35 C34 120.0
C35 C36 C37 120.0
C38 C37 C36 120.0
C37 C38 C39 120.0
C40 C39 C34 120.0
C40 C39 C38 120.0
C34 C39 C38 120.0
C39 C40 C31 120.0
O5 C41 C50 123.7(3)
O5 C41 C42 116.2(3)
C50 C41 C42 120.0
C43 C42 C41 120.0
C42 C43 C44 120.0
C49 C44 C45 120.0
C49 C44 C43 120.0
C45 C44 C43 120.0
C46 C45 C44 120.0
C45 C46 C47 120.0
C48 C47 C46 120.0
C49 C48 C47 120.0
C44 C49 C50 120.0
C44 C49 C48 120.0
C50 C49 C48 120.0
C41 C50 C49 120.0
O6 C51 C60 121.9(3)
O6 C51 C52 118.1(3)
C60 C51 C52 120.0
C53 C52 C51 120.0
C54 C53 C52 120.0
C55 C54 C53 120.0
C55 C54 C59 120.0
C53 C54 C59 120.0
C54 C55 C56 120.0
C57 C56 C55 120.0
C56 C57 C58 120.0
C59 C58 C57 120.0
C58 C59 C60 120.0
C58 C59 C54 120.0
C60 C59 C54 120.0
C51 C60 C59 120.0
O7 C61 C70 118.1(4)
O7 C61 C62 121.6(4)
C70 C61 C62 120.0
C63 C62 C61 120.0
C64 C63 C62 120.0
C63 C64 C69 120.0
C63 C64 C65 120.0
C69 C64 C65 120.0
C66 C65 C64 120.0
C65 C66 C67 120.0
C68 C67 C66 120.0
C69 C68 C67 120.0
C68 C69 C64 120.0
C68 C69 C70 120.0
C64 C69 C70 120.0
C61 C70 C69 120.0
C70' C61' C62' 120.0
C70' C61' O7 116.6(7)
C62' C61' O7 122.8(7)
C63' C62' C61' 120.0
C62' C63' C64' 120.0
C69' C64' C65' 120.0
C69' C64' C63' 120.0
C65' C64' C63' 120.0
C64' C65' C66' 120.0
C65' C66' C67' 120.0
C68' C67' C66' 120.0
C67' C68' C69' 120.0
C64' C69' C70' 120.0
C64' C69' C68' 120.0
C70' C69' C68' 120.0
C69' C70' C61' 120.0
O8 C71 C80 121.2(3)
O8 C71 C72 118.8(3)
C80 C71 C72 120.0
C73 C72 C71 120.0
C74 C73 C72 120.0
C73 C74 C75 120.0
C73 C74 C79 120.0
C75 C74 C79 120.0
C76 C75 C74 120.0
C75 C76 C77 120.0
C78 C77 C76 120.0
C79 C78 C77 120.0
C80 C79 C78 120.0
C80 C79 C74 120.0
C78 C79 C74 120.0
C79 C80 C71 120.0
O9 C81 C90 121.0(2)
O9 C81 C82 118.8(2)
C90 C81 C82 120.0
C81 C82 C83 120.0
C84 C83 C82 120.0
C83 C84 C89 120.0
C83 C84 C85 120.0
C89 C84 C85 120.0
C86 C85 C84 120.0
C85 C86 C87 120.0
C86 C87 C88 120.0
C89 C88 C87 120.0
C84 C89 C88 120.0
C84 C89 C90 120.0
C88 C89 C90 120.0
C81 C90 C89 120.0
C91 N2 C92 122.9(5)
C91 N2 C93 120.1(5)
C92 N2 C93 115.5(6)
C91 N3 C94 120.4(5)
C91 N3 C95 123.6(5)
C94 N3 C95 114.3(5)
N2 C91 N3 121.7(5)
N2 C91 N1 119.4(5)
N3 C91 N1 118.8(5)
C96 N5 C98 121.5(5)
C96 N5 C97 121.5(5)
C98 N5 C97 115.5(5)
C96 N6 C100 121.3(5)
C96 N6 C99 120.6(4)
C100 N6 C99 115.9(4)
N4 C96 N5 120.8(5)
N4 C96 N6 118.6(5)
N5 C96 N6 120.6(5)
C101 N8 C104 121.3(4)
C101 N8 C105 121.8(5)
C104 N8 C105 115.0(5)
C101 N9 C103 122.7(5)
C101 N9 C102 120.2(5)
C103 N9 C102 115.8(5)
N7 C101 N8 119.8(5)
N7 C101 N9 119.6(5)
N8 C101 N9 120.7(5)

loop_
_geom_bond_atom_site_label_1
_geom_bond_atom_site_label_2
_geom_bond_distance
Ce1 O2 2.247(5)
Ce1 O1 2.278(4)
Ce1 O3 2.292(4)
Ce1 O8 2.473(4)
Ce1 O9 2.493(3)
Ce1 O7 2.497(4)
Ce1 Ce2 3.6769(5)
Ce2 O4 2.286(4)
Ce2 O5 2.299(4)
Ce2 O6 2.309(4)
Ce2 O9 2.456(3)
Ce2 O8 2.476(3)
Ce2 O7 2.494(4)
O1 C1 1.341(5)
O2 C11 1.311(5)
O3 C21' 1.348(7)
O3 C21 1.361(7)
O4 C31 1.372(5)
O5 C41 1.356(4)
O6 C51 1.367(4)
O7 C61 1.352(5)
O7 C61' 1.416(8)
O8 C71 1.368(4)
O9 C81 1.370(4)
C1 C2 1.3899
C1 C10 1.3901
C2 C3 1.3900
C3 C4 1.3899
C4 C5 1.3900
C4 C9 1.3900
C5 C6 1.3903
C6 C7 1.3899
C7 C8 1.3901
C8 C9 1.3899
C9 C10 1.3901
C11 C20 1.3899
C11 C12 1.3901
C12 C13 1.3900
C13 C14 1.3901
C14 C19 1.3899
C14 C15 1.3899
C15 C16 1.3901
C16 C17 1.3898
C17 C18 1.3899
C18 C19 1.3901
C19 C20 1.3903
C21 C22 1.3899
C21 C30 1.3901
C22 C23 1.3899
C23 C24 1.3901
C24 C25 1.3900
C24 C29 1.3900
C25 C26 1.3901
C26 C27 1.3900
C27 C28 1.3902
C28 C29 1.3899
C29 C30 1.3901
C21' C22' 1.3898
C21' C30' 1.3901
C22' C23' 1.3902
C23' C24' 1.3901
C24' C29' 1.3898
C24' C25' 1.3899
C25' C26' 1.3902
C26' C27' 1.3898
C27' C28' 1.3902
C28' C29' 1.3900
C29' C30' 1.3899
C31 C40 1.3900
C31 C32 1.3901
C32 C33 1.3898
C33 C34 1.3900
C34 C35 1.3900
C34 C39 1.3901
C35 C36 1.3900
C36 C37 1.3901
C37 C38 1.3898
C38 C39 1.3902
C39 C40 1.3898
C41 C50 1.3900
C41 C42 1.3901
C42 C43 1.3900
C43 C44 1.3903
C44 C49 1.3898
C44 C45 1.3900
C45 C46 1.3900
C46 C47 1.3901
C47 C48 1.3901
C48 C49 1.3900
C49 C50 1.3900
C51 C60 1.3901
C51 C52 1.3902
C52 C53 1.3901
C53 C54 1.3901
C54 C55 1.3898
C54 C59 1.3901
C55 C56 1.3901
C56 C57 1.3897
C57 C58 1.3902
C58 C59 1.3899
C59 C60 1.3901
C61 C70 1.3900
C61 C62 1.3900
C62 C63 1.3899
C63 C64 1.3898
C64 C69 1.3900
C64 C65 1.3902
C65 C66 1.3899
C66 C67 1.3901
C67 C68 1.3901
C68 C69 1.3899
C69 C70 1.3902
C61' C70' 1.3901
C61' C62' 1.3902
C62' C63' 1.3898
C63' C64' 1.3902
C64' C69' 1.3899
C64' C65' 1.3900
C65' C66' 1.3900
C66' C67' 1.3901
C67' C68' 1.3899
C68' C69' 1.3900
C69' C70' 1.3899
C71 C80 1.3901
C71 C72 1.3902
C72 C73 1.3900
C73 C74 1.3900
C74 C75 1.3901
C74 C79 1.3902
C75 C76 1.3899
C76 C77 1.3900
C77 C78 1.3900
C78 C79 1.3899
C79 C80 1.3899
C81 C90 1.3899
C81 C82 1.3901
C82 C83 1.3901
C83 C84 1.3898
C84 C89 1.3898
C84 C85 1.3902
C85 C86 1.3899
C86 C87 1.3900
C87 C88 1.3901
C88 C89 1.3901
C89 C90 1.3901
N1 C91 1.334(7)
N2 C91 1.323(7)
N2 C92 1.434(8)
N2 C93 1.484(8)
N3 C91 1.324(7)
N3 C94 1.459(7)
N3 C95 1.461(7)
N4 C96 1.322(7)
N5 C96 1.331(7)
N5 C98 1.454(8)
N5 C97 1.470(8)
N6 C96 1.347(6)
N6 C100 1.450(6)
N6 C99 1.458(7)
N7 C101 1.313(6)
N8 C101 1.338(6)
N8 C104 1.456(7)
N8 C105 1.462(7)
N9 C101 1.350(7)
N9 C103 1.464(7)
N9 C102 1.466(7)

loop_
_geom_hbond_atom_site_label_D
_geom_hbond_atom_site_label_H
_geom_hbond_atom_site_label_A
_geom_hbond_distance_DH
_geom_hbond_distance_HA
_geom_hbond_distance_DA
_geom_hbond_angle_DHA
N1 H1a O5 0.86 2.16 2.831(6) 134.5
N4 H4a O4 0.86 2.37 3.015(6) 132.0
N4 H4b O1 0.86 2.40 3.047(7) 132.7
N4 H4b O8 0.86 2.61 3.221(6) 129.1
N7 H7a O6 0.86 2.33 3.001(6) 135.2
N7 H7a O7 0.86 2.62 3.185(5) 124.2
N7 H7b O3 0.86 2.26 2.920(6) 133.8
N7 H7b O9 0.86 2.63 3.152(6) 120.5

loop_
_platon_squeeze_void_nr
_platon_squeeze_void_average_x
_platon_squeeze_void_average_y
_platon_squeeze_void_average_z
_platon_squeeze_void_volume
_platon_squeeze_void_count_electrons
_platon_squeeze_void_content
1 0.250 0.750 0.000 282 55 ' '
2 0.750 0.250 0.000 282 55 ' '
3 0.500 0.324 0.250 140 35 ' '
4 1.000 0.823 0.250 140 35 ' '
5 0.250 0.250 0.500 282 55 ' '
6 0.750 0.750 0.500 282 55 ' '
7 0.500 0.677 0.750 140 35 ' '
8 1.000 0.176 0.750 140 35 ' '
